data_7115497
loop_
_publ_author_name
'Feng-Cheng Jia'
'Cheng Xu'
'Qun Cai'
'An-Xin Wu'

_publ_section_title
;
 An integration of condensation/Ullmann-type coupling/bicyclization
 sequences: copper-catalyzed three-component direct synthesis of
 [1,2,4]triazolo[1,5-b]isoquinolin-5(1H)-ones
;
_journal_name_full Chem.Commun.
_journal_page_first 9914
_journal_paper_doi 10.1039/C4cc03420A
_journal_volume 50
_journal_year 2014
_chemical_formula_sum 'C19 H15 N3 O3'
_chemical_formula_weight 333.34
_chemical_name_systematic
; 
 ? 
;
_space_group_IT_number 15
_symmetry_cell_setting monoclinic
_symmetry_space_group_name_Hall '-C 2yc'
_symmetry_space_group_name_H-M 'C 1 2/c 1'
_atom_sites_solution_hydrogens geom
_atom_sites_solution_primary direct
_atom_sites_solution_secondary difmap
_audit_creation_method SHELXL-97
_cell_angle_alpha 90.00
_cell_angle_beta 91.7180(10)
_cell_angle_gamma 90.00
_cell_formula_units_Z 8
_cell_length_a 18.3707(17)
_cell_length_b 6.8494(6)
_cell_length_c 24.489(2)
_cell_measurement_reflns_used 6121
_cell_measurement_temperature 100(2)
_cell_measurement_theta_max 31.89
_cell_measurement_theta_min 2.73
_cell_volume 3080.0(5)
_computing_cell_refinement 'Bruker SAINT'
_computing_data_collection 'Bruker APEX2'
_computing_data_reduction 'Bruker SAINT'
_computing_molecular_graphics 'Bruker SHELXTL'
_computing_publication_material 'Bruker SHELXTL'
_computing_structure_refinement 'SHELXL-97 (Sheldrick, 1997)'
_computing_structure_solution 'SHELXS-97 (Sheldrick, 1990)'
_diffrn_ambient_temperature 100(2)
_diffrn_measured_fraction_theta_full 0.997
_diffrn_measured_fraction_theta_max 0.997
_diffrn_measurement_device_type 'Bruker APEX-II CCD'
_diffrn_measurement_method '\f and \w scans'
_diffrn_radiation_monochromator graphite
_diffrn_radiation_source 'fine-focus sealed tube'
_diffrn_radiation_type MoK\a
_diffrn_radiation_wavelength 0.71073
_diffrn_reflns_av_R_equivalents 0.0776
_diffrn_reflns_av_sigmaI/netI 0.0535
_diffrn_reflns_limit_h_max 25
_diffrn_reflns_limit_h_min -25
_diffrn_reflns_limit_k_max 9
_diffrn_reflns_limit_k_min -9
_diffrn_reflns_limit_l_max 34
_diffrn_reflns_limit_l_min -27
_diffrn_reflns_number 13809
_diffrn_reflns_theta_full 30.00
_diffrn_reflns_theta_max 30.00
_diffrn_reflns_theta_min 1.66
_diffrn_standards_number 0
_exptl_absorpt_coefficient_mu 0.100
_exptl_absorpt_correction_T_max 0.9803
_exptl_absorpt_correction_T_min 0.9774
_exptl_absorpt_correction_type none
_exptl_crystal_density_meas 0
_exptl_crystal_density_method 'not measured'
_exptl_crystal_F_000 1392
_exptl_crystal_size_max 0.23
_exptl_crystal_size_mid 0.20
_exptl_crystal_size_min 0.20
_refine_diff_density_max 0.412
_refine_diff_density_min -0.338
_refine_diff_density_rms 0.066
_refine_ls_extinction_method none
_refine_ls_goodness_of_fit_ref 1.049
_refine_ls_hydrogen_treatment mixed
_refine_ls_matrix_type full
_refine_ls_number_parameters 227
_refine_ls_number_reflns 4495
_refine_ls_number_restraints 0
_refine_ls_restrained_S_all 1.049
_refine_ls_R_factor_all 0.0528
_refine_ls_R_factor_gt 0.0433
_refine_ls_shift/su_max 0.002
_refine_ls_shift/su_mean 0.000
_refine_ls_structure_factor_coef Fsqd
_refine_ls_weighting_details 'calc w=1/[\s^2^(Fo^2^)+(0.0695P)^2^+0.4601P] where P=(Fo^2^+2Fc^2^)/3'
_refine_ls_weighting_scheme calc
_refine_ls_wR_factor_gt 0.1159
_refine_ls_wR_factor_ref 0.1216
_reflns_number_gt 3693
_reflns_number_total 4495
_reflns_threshold_expression >2sigma(I)
_cod_data_source_file c4cc03420a2.cif
_cod_data_source_block e:\130924a\work\mo_130924a_0m
_cod_original_sg_symbol_H-M C2/c
_cod_database_code 7115497

loop_
_symmetry_equiv_pos_as_xyz
'x, y, z'
'-x, y, -z+1/2'
'x+1/2, y+1/2, z'
'-x+1/2, y+1/2, -z+1/2'
'-x, -y, -z'
'x, -y, z-1/2'
'-x+1/2, -y+1/2, -z'
'x+1/2, -y+1/2, z-1/2'

loop_
_atom_site_label
_atom_site_type_symbol
_atom_site_fract_x
_atom_site_fract_y
_atom_site_fract_z
_atom_site_U_iso_or_equiv
_atom_site_adp_type
_atom_site_occupancy
_atom_site_symmetry_multiplicity
_atom_site_calc_flag
_atom_site_refinement_flags
C1 C 0.10722(5) 0.20993(15) 0.83871(4) 0.0141(2) Uani 1 1 d .
C2 C 0.17343(5) 0.11634(15) 0.84981(4) 0.0160(2) Uani 1 1 d .
H2 H 0.1841 0.0660 0.8853 0.019 Uiso 1 1 calc R
C3 C 0.22371(6) 0.09674(16) 0.80894(4) 0.0184(2) Uani 1 1 d .
H3 H 0.2689 0.0337 0.8166 0.022 Uiso 1 1 calc R
C4 C 0.20796(6) 0.16921(17) 0.75692(4) 0.0199(2) Uani 1 1 d .
H4 H 0.2424 0.1544 0.7290 0.024 Uiso 1 1 calc R
C5 C 0.14209(6) 0.26333(18) 0.74545(4) 0.0205(2) Uani 1 1 d .
H5 H 0.1314 0.3126 0.7098 0.025 Uiso 1 1 calc R
C6 C 0.09218(6) 0.28466(17) 0.78633(4) 0.0186(2) Uani 1 1 d .
H6 H 0.0475 0.3504 0.7788 0.022 Uiso 1 1 calc R
C7 C 0.05340(5) 0.23579(15) 0.88090(4) 0.0134(2) Uani 1 1 d .
C8 C 0.00659(5) 0.24906(14) 0.96299(4) 0.01211(19) Uani 1 1 d .
C9 C -0.00772(5) 0.24572(14) 1.01810(4) 0.01187(19) Uani 1 1 d .
C10 C -0.08006(5) 0.31122(14) 1.03243(4) 0.01263(19) Uani 1 1 d .
C11 C -0.12987(5) 0.37529(15) 0.99052(4) 0.01361(19) Uani 1 1 d .
C12 C -0.11363(5) 0.36791(15) 0.93241(4) 0.0143(2) Uani 1 1 d .
C13 C -0.10510(5) 0.31586(15) 1.08658(4) 0.0154(2) Uani 1 1 d .
H13 H -0.0743 0.2699 1.1157 0.019 Uiso 1 1 calc R
C14 C -0.17355(5) 0.38613(16) 1.09777(4) 0.0177(2) Uani 1 1 d .
H14 H -0.1890 0.3858 1.1344 0.021 Uiso 1 1 calc R
C15 C -0.22057(5) 0.45766(16) 1.05656(4) 0.0187(2) Uani 1 1 d .
H15 H -0.2667 0.5103 1.0651 0.022 Uiso 1 1 calc R
C16 C -0.19862(5) 0.45016(16) 1.00343(4) 0.0174(2) Uani 1 1 d .
H16 H -0.2304 0.4963 0.9749 0.021 Uiso 1 1 calc R
C17 C 0.05324(5) 0.18291(14) 1.05350(4) 0.01255(19) Uani 1 1 d .
C18 C 0.10208(5) 0.14820(16) 1.14410(4) 0.0169(2) Uani 1 1 d .
H18A H 0.1449 0.2270 1.1342 0.020 Uiso 1 1 calc R
H18B H 0.1153 0.0082 1.1427 0.020 Uiso 1 1 calc R
C19 C 0.07745(7) 0.2022(2) 1.20011(5) 0.0276(3) Uani 1 1 d .
H19A H 0.0631 0.3400 1.2005 0.041 Uiso 1 1 calc R
H19B H 0.1174 0.1810 1.2269 0.041 Uiso 1 1 calc R
H19C H 0.0358 0.1208 1.2095 0.041 Uiso 1 1 calc R
N1 N 0.06749(4) 0.20209(13) 0.93552(3) 0.01308(18) Uani 1 1 d .
H1 H 0.1086 0.1579 0.9502 0.016 Uiso 1 1 calc R
N2 N -0.01335(5) 0.29729(13) 0.87130(4) 0.01462(18) Uani 1 1 d .
N3 N -0.04242(4) 0.30565(13) 0.92302(3) 0.01324(18) Uani 1 1 d .
O1 O -0.15482(4) 0.41034(12) 0.89405(3) 0.02046(18) Uani 1 1 d .
O2 O 0.11201(4) 0.12926(11) 1.03620(3) 0.01642(17) Uani 1 1 d .
O3 O 0.04039(4) 0.18928(12) 1.10702(3) 0.01664(17) Uani 1 1 d .

loop_
_atom_site_aniso_label
_atom_site_aniso_U_11
_atom_site_aniso_U_22
_atom_site_aniso_U_33
_atom_site_aniso_U_23
_atom_site_aniso_U_13
_atom_site_aniso_U_12
C1 0.0142(4) 0.0161(5) 0.0120(4) -0.0004(3) 0.0004(3) -0.0016(3)
C2 0.0169(4) 0.0193(5) 0.0118(4) 0.0011(4) -0.0006(3) 0.0005(4)
C3 0.0163(4) 0.0222(5) 0.0167(5) -0.0008(4) 0.0003(4) 0.0025(4)
C4 0.0187(5) 0.0263(6) 0.0149(5) -0.0009(4) 0.0039(4) -0.0016(4)
C5 0.0208(5) 0.0279(6) 0.0126(5) 0.0030(4) -0.0003(4) -0.0021(4)
C6 0.0153(4) 0.0258(6) 0.0145(5) 0.0030(4) -0.0011(4) 0.0007(4)
C7 0.0145(4) 0.0148(5) 0.0108(4) 0.0006(3) -0.0014(3) -0.0013(3)
C8 0.0116(4) 0.0114(4) 0.0132(5) 0.0008(3) -0.0016(3) -0.0003(3)
C9 0.0102(4) 0.0129(5) 0.0125(4) 0.0004(3) -0.0008(3) 0.0009(3)
C10 0.0113(4) 0.0114(4) 0.0151(5) -0.0003(3) -0.0001(3) -0.0005(3)
C11 0.0113(4) 0.0141(5) 0.0153(5) -0.0008(4) -0.0012(3) -0.0008(3)
C12 0.0119(4) 0.0151(5) 0.0159(5) 0.0004(4) -0.0019(3) 0.0002(3)
C13 0.0136(4) 0.0174(5) 0.0153(5) 0.0012(4) 0.0006(3) 0.0000(4)
C14 0.0153(4) 0.0196(5) 0.0183(5) -0.0011(4) 0.0036(4) -0.0003(4)
C15 0.0112(4) 0.0214(5) 0.0235(5) -0.0027(4) 0.0020(4) 0.0008(4)
C16 0.0122(4) 0.0196(5) 0.0202(5) -0.0009(4) -0.0021(4) 0.0010(4)
C17 0.0119(4) 0.0127(4) 0.0129(4) 0.0007(3) -0.0008(3) -0.0004(3)
C18 0.0148(4) 0.0226(5) 0.0129(4) 0.0014(4) -0.0038(3) 0.0019(4)
C19 0.0306(6) 0.0388(7) 0.0133(5) -0.0027(5) -0.0028(4) 0.0073(5)
N1 0.0115(4) 0.0162(4) 0.0115(4) 0.0010(3) 0.0001(3) 0.0012(3)
N2 0.0146(4) 0.0181(4) 0.0112(4) 0.0007(3) 0.0005(3) -0.0008(3)
N3 0.0120(4) 0.0163(4) 0.0114(4) 0.0007(3) -0.0008(3) 0.0004(3)
O1 0.0156(3) 0.0280(4) 0.0175(4) 0.0019(3) -0.0049(3) 0.0033(3)
O2 0.0124(3) 0.0221(4) 0.0148(3) 0.0006(3) -0.0004(3) 0.0033(3)
O3 0.0137(3) 0.0254(4) 0.0107(3) 0.0021(3) -0.0014(3) 0.0027(3)

loop_
_atom_type_symbol
_atom_type_description
_atom_type_scat_dispersion_real
_atom_type_scat_dispersion_imag
_atom_type_scat_source
C C 0.0033 0.0016 'International Tables Vol C Tables 4.2.6.8 and 6.1.1.4'
H H 0.0000 0.0000 'International Tables Vol C Tables 4.2.6.8 and 6.1.1.4'
N N 0.0061 0.0033 'International Tables Vol C Tables 4.2.6.8 and 6.1.1.4'
O O 0.0106 0.0060 'International Tables Vol C Tables 4.2.6.8 and 6.1.1.4'

loop_
_geom_angle_atom_site_label_1
_geom_angle_atom_site_label_2
_geom_angle_atom_site_label_3
_geom_angle
C2 C1 C6 119.57(9)
C2 C1 C7 121.49(9)
C6 C1 C7 118.93(9)
C3 C2 C1 119.94(9)
C3 C2 H2 120.0
C1 C2 H2 120.0
C2 C3 C4 120.09(10)
C2 C3 H3 120.0
C4 C3 H3 120.0
C3 C4 C5 120.42(10)
C3 C4 H4 119.8
C5 C4 H4 119.8
C6 C5 C4 119.53(10)
C6 C5 H5 120.2
C4 C5 H5 120.2
C5 C6 C1 120.43(10)
C5 C6 H6 119.8
C1 C6 H6 119.8
N2 C7 N1 112.10(9)
N2 C7 C1 124.12(9)
N1 C7 C1 123.77(9)
N1 C8 N3 104.28(8)
N1 C8 C9 131.42(9)
N3 C8 C9 124.29(9)
C8 C9 C10 115.59(8)
C8 C9 C17 114.79(8)
C10 C9 C17 129.59(9)
C13 C10 C11 116.62(9)
C13 C10 C9 123.84(9)
C11 C10 C9 119.54(9)
C16 C11 C10 120.80(9)
C16 C11 C12 116.18(9)
C10 C11 C12 123.02(9)
O1 C12 N3 120.34(9)
O1 C12 C11 126.80(9)
N3 C12 C11 112.86(8)
C14 C13 C10 121.10(9)
C14 C13 H13 119.5
C10 C13 H13 119.5
C13 C14 C15 121.70(10)
C13 C14 H14 119.1
C15 C14 H14 119.1
C16 C15 C14 118.56(9)
C16 C15 H15 120.7
C14 C15 H15 120.7
C15 C16 C11 121.11(10)
C15 C16 H16 119.4
C11 C16 H16 119.4
O2 C17 O3 122.01(9)
O2 C17 C9 123.37(9)
O3 C17 C9 114.62(8)
O3 C18 C19 105.72(8)
O3 C18 H18A 110.6
C19 C18 H18A 110.6
O3 C18 H18B 110.6
C19 C18 H18B 110.6
H18A C18 H18B 108.7
C18 C19 H19A 109.5
C18 C19 H19B 109.5
H19A C19 H19B 109.5
C18 C19 H19C 109.5
H19A C19 H19C 109.5
H19B C19 H19C 109.5
C8 N1 C7 107.93(8)
C8 N1 H1 126.0
C7 N1 H1 126.0
C7 N2 N3 103.46(8)
C8 N3 N2 112.21(8)
C8 N3 C12 124.55(9)
N2 N3 C12 123.23(8)
C17 O3 C18 116.51(8)

loop_
_geom_bond_atom_site_label_1
_geom_bond_atom_site_label_2
_geom_bond_distance
C1 C2 1.3945(14)
C1 C6 1.4009(14)
C1 C7 1.4621(14)
C2 C3 1.3887(14)
C2 H2 0.9500
C3 C4 1.3895(15)
C3 H3 0.9500
C4 C5 1.3923(15)
C4 H4 0.9500
C5 C6 1.3855(15)
C5 H5 0.9500
C6 H6 0.9500
C7 N2 1.3111(13)
C7 N1 1.3744(13)
C8 N1 1.3611(13)
C8 N3 1.3663(12)
C8 C9 1.3829(14)
C9 C10 1.4554(13)
C9 C17 1.4604(13)
C10 C13 1.4170(14)
C10 C11 1.4236(13)
C11 C16 1.4078(14)
C11 C12 1.4636(14)
C12 O1 1.2234(12)
C12 N3 1.4014(12)
C13 C14 1.3815(14)
C13 H13 0.9500
C14 C15 1.3973(15)
C14 H14 0.9500
C15 C16 1.3747(15)
C15 H15 0.9500
C16 H16 0.9500
C17 O2 1.2278(12)
C17 O3 1.3395(12)
C18 O3 1.4582(12)
C18 C19 1.5034(16)
C18 H18A 0.9900
C18 H18B 0.9900
C19 H19A 0.9800
C19 H19B 0.9800
C19 H19C 0.9800
N1 H1 0.8800
N2 N3 1.3903(12)

loop_
_geom_hbond_atom_site_label_D
_geom_hbond_atom_site_label_H
_geom_hbond_atom_site_label_A
_geom_hbond_distance_DH
_geom_hbond_distance_HA
_geom_hbond_distance_DA
_geom_hbond_angle_DHA
N1 H1 O2 0.88 2.12 2.6222(11) 115.9

loop_
_geom_torsion_atom_site_label_1
_geom_torsion_atom_site_label_2
_geom_torsion_atom_site_label_3
_geom_torsion_atom_site_label_4
_geom_torsion
C6 C1 C2 C3 -0.39(16)
C7 C1 C2 C3 -179.10(10)
C1 C2 C3 C4 -0.39(17)
C2 C3 C4 C5 0.55(17)
C3 C4 C5 C6 0.08(18)
C4 C5 C6 C1 -0.87(17)
C2 C1 C6 C5 1.03(17)
C7 C1 C6 C5 179.77(10)
C2 C1 C7 N2 -170.03(10)
C6 C1 C7 N2 11.26(16)
C2 C1 C7 N1 11.36(16)
C6 C1 C7 N1 -167.36(10)
N1 C8 C9 C10 178.79(10)
N3 C8 C9 C10 -1.07(15)
N1 C8 C9 C17 0.78(16)
N3 C8 C9 C17 -179.07(9)
C8 C9 C10 C13 179.16(9)
C17 C9 C10 C13 -3.19(17)
C8 C9 C10 C11 -0.84(14)
C17 C9 C10 C11 176.81(10)
C13 C10 C11 C16 3.75(14)
C9 C10 C11 C16 -176.25(9)
C13 C10 C11 C12 -176.17(9)
C9 C10 C11 C12 3.83(15)
C16 C11 C12 O1 -4.07(16)
C10 C11 C12 O1 175.85(10)
C16 C11 C12 N3 175.51(9)
C10 C11 C12 N3 -4.56(14)
C11 C10 C13 C14 -2.30(15)
C9 C10 C13 C14 177.70(10)
C10 C13 C14 C15 -0.81(17)
C13 C14 C15 C16 2.54(17)
C14 C15 C16 C11 -1.05(16)
C10 C11 C16 C15 -2.15(16)
C12 C11 C16 C15 177.78(10)
C8 C9 C17 O2 -2.82(15)
C10 C9 C17 O2 179.51(10)
C8 C9 C17 O3 176.78(8)
C10 C9 C17 O3 -0.88(15)
N3 C8 N1 C7 1.24(11)
C9 C8 N1 C7 -178.64(11)
N2 C7 N1 C8 -1.47(12)
C1 C7 N1 C8 177.29(9)
N1 C7 N2 N3 0.99(11)
C1 C7 N2 N3 -177.77(9)
N1 C8 N3 N2 -0.69(11)
C9 C8 N3 N2 179.20(9)
N1 C8 N3 C12 -179.85(9)
C9 C8 N3 C12 0.04(16)
C7 N2 N3 C8 -0.17(11)
C7 N2 N3 C12 179.01(9)
O1 C12 N3 C8 -177.71(10)
C11 C12 N3 C8 2.67(14)
O1 C12 N3 N2 3.21(15)
C11 C12 N3 N2 -176.40(9)
O2 C17 O3 C18 6.02(14)
C9 C17 O3 C18 -173.59(8)
C19 C18 O3 C17 169.36(9)
